data_4130263
loop_
_publ_author_name
'Landry, Matthew L.'
'Hu, Dennis X.'
'McKenna, Grace M.'
'Burns, Noah Z.'

_publ_section_title
;
 Catalytic Enantioselective Dihalogenation and the Selective Synthesis of
 (-)-Deschloromytilipin A and (-)-Danicalipin A.
;
_journal_issue 15
_journal_name_full 'Journal of the American Chemical Society'
_journal_page_first 5150
_journal_page_last 5158
_journal_paper_doi 10.1021/jacs.6b01643
_journal_volume 138
_journal_year 2016
_chemical_formula_moiety 'C19 H21 Br5 Fe O3'
_chemical_formula_sum 'C19 H21 Br5 Fe O3'
_chemical_formula_weight 752.76
_space_group_crystal_system monoclinic
_space_group_IT_number 14
_space_group_name_Hall '-P 2yn'
_space_group_name_H-M_alt 'P 1 21/n 1'
_atom_sites_solution_hydrogens geom
_atom_sites_solution_primary vecmap
_atom_sites_solution_secondary difmap
_audit_creation_method SHELXL-2014/7
_cell_angle_alpha 90
_cell_angle_beta 90.106(2)
_cell_angle_gamma 90
_cell_formula_units_Z 4
_cell_length_a 7.2028(3)
_cell_length_b 28.4716(11)
_cell_length_c 11.0949(5)
_cell_measurement_reflns_used 9921
_cell_measurement_temperature 120(2)
_cell_measurement_theta_max 26.94
_cell_measurement_theta_min 2.33
_cell_volume 2275.29(16)
_computing_cell_refinement 'Bruker SAINT v8.34A'
_computing_data_collection 'Bruker APEX-II v2014-11.0'
_computing_data_reduction 'Bruker SAINT v8.34A'
_computing_molecular_graphics 'Bruker XP'
_computing_publication_material 'CIFTAB (Sheldrick, 2008)'
_computing_structure_refinement 'SHELXL-2014/7 (Sheldrick, 2014)'
_computing_structure_solution 'SHELXT-2014/2 (Sheldrick, 2014)'
_diffrn_ambient_temperature 120(2)
_diffrn_detector_area_resol_mean 8.33
_diffrn_measured_fraction_theta_full 1.000
_diffrn_measured_fraction_theta_max 0.997
_diffrn_measurement_device_type 'Bruker Kappa X8-APEX-II'
_diffrn_measurement_method 'combination of \w and \f-scans '
_diffrn_radiation_monochromator graphite
_diffrn_radiation_source 'fine-focus sealed tube'
_diffrn_radiation_type MoK\a
_diffrn_radiation_wavelength 0.71073
_diffrn_reflns_av_R_equivalents 0.0461
_diffrn_reflns_av_unetI/netI 0.0290
_diffrn_reflns_Laue_measured_fraction_full 1.000
_diffrn_reflns_Laue_measured_fraction_max 0.997
_diffrn_reflns_limit_h_max 9
_diffrn_reflns_limit_h_min -9
_diffrn_reflns_limit_k_max 36
_diffrn_reflns_limit_k_min -36
_diffrn_reflns_limit_l_max 14
_diffrn_reflns_limit_l_min -9
_diffrn_reflns_number 36330
_diffrn_reflns_point_group_measured_fraction_full 1.000
_diffrn_reflns_point_group_measured_fraction_max 0.997
_diffrn_reflns_theta_full 25.242
_diffrn_reflns_theta_max 27.189
_diffrn_reflns_theta_min 1.970
_exptl_absorpt_coefficient_mu 9.462
_exptl_absorpt_correction_T_max 0.8507
_exptl_absorpt_correction_T_min 0.4910
_exptl_absorpt_correction_type numerical
_exptl_absorpt_process_details 'SADABS (Sheldrick, 2014)'
_exptl_crystal_colour yellow
_exptl_crystal_density_diffrn 2.197
_exptl_crystal_description tablet
_exptl_crystal_F_000 1440
_exptl_crystal_size_max 0.081
_exptl_crystal_size_mid 0.067
_exptl_crystal_size_min 0.035
_refine_diff_density_max 0.928
_refine_diff_density_min -0.867
_refine_diff_density_rms 0.114
_refine_ls_extinction_method none
_refine_ls_goodness_of_fit_ref 1.110
_refine_ls_hydrogen_treatment constr
_refine_ls_matrix_type full
_refine_ls_number_parameters 255
_refine_ls_number_reflns 5047
_refine_ls_number_restraints 0
_refine_ls_restrained_S_all 1.110
_refine_ls_R_factor_all 0.0397
_refine_ls_R_factor_gt 0.0301
_refine_ls_shift/su_max 0.001
_refine_ls_shift/su_mean 0.000
_refine_ls_structure_factor_coef Fsqd
_refine_ls_weighting_details 'w=1/[\s^2^(Fo^2^)+(0.0201P)^2^+7.4814P] where P=(Fo^2^+2Fc^2^)/3'
_refine_ls_weighting_scheme calc
_refine_ls_wR_factor_gt 0.0670
_refine_ls_wR_factor_ref 0.0698
_reflns_Friedel_coverage 0.000
_reflns_number_gt 4333
_reflns_number_total 5047
_reflns_threshold_expression 'I > 2\s(I)'
_cod_data_source_file ja6b01643_si_003.cif
_cod_data_source_block su1506
_cod_original_sg_symbol_H-M 'P 21/n'
_cod_database_code 4130263
_shelx_shelxl_version_number 2014/7
_shelx_space_group_comment
;
The symmetry employed for this shelxl refinement is uniquely defined
by the following loop, which should always be used as a source of
symmetry information in preference to the above space-group names.
They are only intended as comments.
;
_shelx_estimated_absorpt_t_min 0.515
_shelx_estimated_absorpt_t_max 0.733

loop_
_space_group_symop_operation_xyz
'x, y, z'
'-x+1/2, y+1/2, -z+1/2'
'-x, -y, -z'
'x-1/2, -y-1/2, z-1/2'

loop_
_atom_site_label
_atom_site_type_symbol
_atom_site_fract_x
_atom_site_fract_y
_atom_site_fract_z
_atom_site_U_iso_or_equiv
_atom_site_adp_type
_atom_site_occupancy
_atom_site_site_symmetry_order
_atom_site_calc_flag
_atom_site_refinement_flags_posn
_atom_site_refinement_flags_adp
Br1 Br 0.50848(6) 0.33050(2) 0.23831(4) 0.02606(10) Uani 1 1 d . .
Br2 Br 0.87318(5) 0.24807(2) 0.29949(4) 0.02226(10) Uani 1 1 d . .
Br3 Br 1.05447(6) 0.31571(2) 0.53463(4) 0.02588(10) Uani 1 1 d . .
Br4 Br 0.87898(6) 0.44103(2) 0.46086(4) 0.02867(11) Uani 1 1 d . .
Br5 Br 0.72207(6) 0.48619(2) 0.72944(4) 0.02504(10) Uani 1 1 d . .
Fe1 Fe 0.64465(7) 0.09626(2) 0.51268(5) 0.01430(12) Uani 1 1 d . .
O1 O 0.4484(4) 0.21198(9) 0.4398(2) 0.0174(6) Uani 1 1 d . .
O2 O 0.2897(4) 0.15801(10) 0.3340(3) 0.0221(6) Uani 1 1 d . .
O3 O 0.6059(4) 0.32981(10) 0.6228(2) 0.0188(6) Uani 1 1 d . .
H3O H 0.6738 0.3296 0.6844 0.028 Uiso 1 1 calc R U
C1 C 0.4301(5) 0.24324(13) 0.3381(4) 0.0166(8) Uani 1 1 d . .
H1A H 0.2976 0.2493 0.3199 0.020 Uiso 1 1 calc R U
H1B H 0.4898 0.2296 0.2658 0.020 Uiso 1 1 calc R U
C2 C 0.5265(5) 0.28794(13) 0.3757(3) 0.0168(8) Uani 1 1 d . .
H2A H 0.4534 0.3020 0.4432 0.020 Uiso 1 1 calc R U
C3 C 0.7263(5) 0.28236(13) 0.4193(4) 0.0160(8) Uani 1 1 d . .
H3A H 0.7227 0.2626 0.4938 0.019 Uiso 1 1 calc R U
C4 C 0.8184(5) 0.32868(13) 0.4532(4) 0.0165(8) Uani 1 1 d . .
H4A H 0.8445 0.3467 0.3776 0.020 Uiso 1 1 calc R U
C5 C 0.6895(5) 0.35783(13) 0.5323(3) 0.0161(8) Uani 1 1 d . .
H5A H 0.5859 0.3683 0.4785 0.019 Uiso 1 1 calc R U
C6 C 0.7691(5) 0.40292(13) 0.5886(3) 0.0181(8) Uani 1 1 d . .
H6A H 0.8686 0.3941 0.6474 0.022 Uiso 1 1 calc R U
C7 C 0.6172(5) 0.42918(14) 0.6550(4) 0.0194(8) Uani 1 1 d . .
H7A H 0.5736 0.4084 0.7219 0.023 Uiso 1 1 calc R U
C8 C 0.4489(6) 0.44216(15) 0.5808(4) 0.0236(9) Uani 1 1 d . .
H8A H 0.3762 0.4138 0.5635 0.035 Uiso 1 1 calc R U
H8B H 0.4889 0.4565 0.5049 0.035 Uiso 1 1 calc R U
H8C H 0.3722 0.4645 0.6258 0.035 Uiso 1 1 calc R U
C9 C 0.3776(5) 0.16884(13) 0.4236(4) 0.0162(8) Uani 1 1 d . .
C10 C 0.4191(5) 0.13761(13) 0.5238(4) 0.0163(8) Uani 1 1 d . .
C11 C 0.5403(5) 0.14678(14) 0.6233(3) 0.0175(8) Uani 1 1 d . .
H11A H 0.6000 0.1775 0.6434 0.021 Uiso 1 1 calc R U
C12 C 0.5595(5) 0.10435(15) 0.6877(4) 0.0197(8) Uani 1 1 d . .
H12A H 0.6387 0.0996 0.7609 0.024 Uiso 1 1 calc R U
C13 C 0.4521(5) 0.06909(15) 0.6294(4) 0.0230(9) Uani 1 1 d . .
H13A H 0.4427 0.0355 0.6548 0.028 Uiso 1 1 calc R U
C14 C 0.3664(5) 0.08922(14) 0.5272(4) 0.0198(8) Uani 1 1 d . .
H14A H 0.2825 0.0728 0.4689 0.024 Uiso 1 1 calc R U
C15 C 0.7748(5) 0.11135(14) 0.3537(4) 0.0207(8) Uani 1 1 d . .
H15A H 0.7350 0.1356 0.2938 0.025 Uiso 1 1 calc R U
C16 C 0.8969(5) 0.11868(15) 0.4518(4) 0.0221(9) Uani 1 1 d . .
H16A H 0.9587 0.1490 0.4733 0.026 Uiso 1 1 calc R U
C17 C 0.9146(5) 0.07598(16) 0.5150(4) 0.0244(9) Uani 1 1 d . .
H17A H 0.9918 0.0708 0.5888 0.029 Uiso 1 1 calc R U
C18 C 0.8047(6) 0.04162(15) 0.4564(4) 0.0247(9) Uani 1 1 d . .
H18A H 0.7910 0.0080 0.4813 0.030 Uiso 1 1 calc R U
C19 C 0.7165(6) 0.06347(15) 0.3561(4) 0.0235(9) Uani 1 1 d . .
H19A H 0.6296 0.0481 0.2980 0.028 Uiso 1 1 calc R U

loop_
_atom_site_aniso_label
_atom_site_aniso_U_11
_atom_site_aniso_U_22
_atom_site_aniso_U_33
_atom_site_aniso_U_23
_atom_site_aniso_U_13
_atom_site_aniso_U_12
Br1 0.0310(2) 0.0230(2) 0.0242(2) 0.00758(17) -0.00901(17) 0.00017(17)
Br2 0.01898(19) 0.01977(19) 0.0280(2) -0.00501(16) 0.00401(16) 0.00097(15)
Br3 0.01853(19) 0.0313(2) 0.0278(2) -0.00181(18) -0.00232(16) -0.00032(16)
Br4 0.0381(2) 0.0191(2) 0.0289(2) 0.00009(17) 0.01656(19) -0.00575(17)
Br5 0.0312(2) 0.0199(2) 0.0240(2) -0.00575(17) 0.00008(17) -0.00194(16)
Fe1 0.0111(2) 0.0155(3) 0.0164(3) 0.0003(2) 0.0011(2) -0.0005(2)
O1 0.0195(13) 0.0156(13) 0.0170(14) 0.0023(11) -0.0045(11) -0.0021(11)
O2 0.0212(14) 0.0217(15) 0.0234(16) 0.0018(12) -0.0092(12) -0.0055(11)
O3 0.0205(14) 0.0221(14) 0.0140(14) 0.0026(11) 0.0001(11) -0.0072(11)
C1 0.0165(18) 0.0177(19) 0.0156(19) 0.0048(15) -0.0039(15) -0.0008(15)
C2 0.0177(18) 0.0183(19) 0.015(2) 0.0008(15) -0.0021(15) 0.0012(15)
C3 0.0172(18) 0.0139(18) 0.017(2) -0.0006(15) 0.0017(15) 0.0004(14)
C4 0.0133(17) 0.0188(19) 0.017(2) 0.0008(15) -0.0018(15) 0.0007(14)
C5 0.0196(18) 0.0152(18) 0.0135(19) 0.0008(15) -0.0014(15) -0.0025(15)
C6 0.0219(19) 0.0185(19) 0.014(2) 0.0014(15) 0.0006(15) -0.0032(15)
C7 0.0209(19) 0.0184(19) 0.019(2) -0.0014(16) 0.0019(16) -0.0025(15)
C8 0.022(2) 0.024(2) 0.024(2) -0.0005(18) 0.0002(17) 0.0006(16)
C9 0.0092(16) 0.0209(19) 0.019(2) -0.0022(16) 0.0034(15) 0.0018(14)
C10 0.0106(17) 0.0194(19) 0.019(2) 0.0000(16) 0.0030(14) 0.0000(14)
C11 0.0147(18) 0.025(2) 0.0132(19) -0.0035(16) 0.0024(15) 0.0012(15)
C12 0.0153(18) 0.031(2) 0.0130(19) 0.0049(17) 0.0032(15) 0.0014(16)
C13 0.0165(19) 0.025(2) 0.028(2) 0.0092(18) 0.0042(17) -0.0012(16)
C14 0.0116(17) 0.025(2) 0.022(2) 0.0040(17) -0.0009(15) -0.0022(15)
C15 0.0199(19) 0.025(2) 0.017(2) 0.0017(17) 0.0086(16) 0.0024(16)
C16 0.0134(18) 0.028(2) 0.025(2) -0.0031(18) 0.0087(16) -0.0028(16)
C17 0.0139(19) 0.033(2) 0.026(2) -0.0003(19) 0.0031(16) 0.0087(17)
C18 0.025(2) 0.022(2) 0.028(2) -0.0015(18) 0.0037(18) 0.0074(17)
C19 0.024(2) 0.026(2) 0.021(2) -0.0063(17) 0.0049(17) 0.0002(17)

loop_
_atom_type_symbol
_atom_type_description
_atom_type_scat_dispersion_real
_atom_type_scat_dispersion_imag
_atom_type_scat_source
C C 0.0033 0.0016 'International Tables Vol C Tables 4.2.6.8 and 6.1.1.4'
H H 0.0000 0.0000 'International Tables Vol C Tables 4.2.6.8 and 6.1.1.4'
O O 0.0106 0.0060 'International Tables Vol C Tables 4.2.6.8 and 6.1.1.4'
Fe Fe 0.3463 0.8444 'International Tables Vol C Tables 4.2.6.8 and 6.1.1.4'
Br Br -0.2901 2.4595 'International Tables Vol C Tables 4.2.6.8 and 6.1.1.4'

loop_
_geom_angle_atom_site_label_1
_geom_angle_atom_site_label_2
_geom_angle_atom_site_label_3
_geom_angle
C10 Fe1 C14 41.54(15)
C10 Fe1 C17 160.16(17)
C14 Fe1 C17 157.16(17)
C10 Fe1 C11 41.39(15)
C14 Fe1 C11 69.80(16)
C17 Fe1 C11 123.27(17)
C10 Fe1 C18 157.64(17)
C14 Fe1 C18 120.74(17)
C17 Fe1 C18 40.77(17)
C11 Fe1 C18 159.27(17)
C10 Fe1 C19 121.79(17)
C14 Fe1 C19 106.01(17)
C17 Fe1 C19 68.63(18)
C11 Fe1 C19 158.66(17)
C18 Fe1 C19 40.88(17)
C10 Fe1 C16 123.85(16)
C14 Fe1 C16 160.15(17)
C17 Fe1 C16 40.49(17)
C11 Fe1 C16 107.95(16)
C18 Fe1 C16 68.43(17)
C19 Fe1 C16 68.54(17)
C10 Fe1 C15 107.56(16)
C14 Fe1 C15 123.08(17)
C17 Fe1 C15 68.27(17)
C11 Fe1 C15 122.81(16)
C18 Fe1 C15 68.59(17)
C19 Fe1 C15 40.90(16)
C16 Fe1 C15 40.49(16)
C10 Fe1 C12 68.47(16)
C14 Fe1 C12 68.74(16)
C17 Fe1 C12 107.96(17)
C11 Fe1 C12 40.39(16)
C18 Fe1 C12 123.17(17)
C19 Fe1 C12 159.18(17)
C16 Fe1 C12 123.08(17)
C15 Fe1 C12 158.71(17)
C10 Fe1 C13 68.56(16)
C14 Fe1 C13 40.57(16)
C17 Fe1 C13 122.28(17)
C11 Fe1 C13 68.59(17)
C18 Fe1 C13 106.85(17)
C19 Fe1 C13 122.56(17)
C16 Fe1 C13 158.42(17)
C15 Fe1 C13 159.35(17)
C12 Fe1 C13 40.58(17)
C9 O1 C1 115.2(3)
C5 O3 H3O 109.5
O1 C1 C2 105.3(3)
O1 C1 H1A 110.7
C2 C1 H1A 110.7
O1 C1 H1B 110.7
C2 C1 H1B 110.7
H1A C1 H1B 108.8
C1 C2 C3 115.7(3)
C1 C2 Br1 106.2(3)
C3 C2 Br1 112.0(3)
C1 C2 H2A 107.6
C3 C2 H2A 107.6
Br1 C2 H2A 107.6
C4 C3 C2 113.5(3)
C4 C3 Br2 111.3(2)
C2 C3 Br2 110.3(3)
C4 C3 H3A 107.2
C2 C3 H3A 107.2
Br2 C3 H3A 107.2
C3 C4 C5 110.4(3)
C3 C4 Br3 109.1(2)
C5 C4 Br3 111.4(3)
C3 C4 H4A 108.6
C5 C4 H4A 108.6
Br3 C4 H4A 108.6
O3 C5 C4 111.2(3)
O3 C5 C6 110.0(3)
C4 C5 C6 117.4(3)
O3 C5 H5A 105.8
C4 C5 H5A 105.8
C6 C5 H5A 105.8
C7 C6 C5 109.8(3)
C7 C6 Br4 111.9(3)
C5 C6 Br4 108.7(3)
C7 C6 H6A 108.8
C5 C6 H6A 108.8
Br4 C6 H6A 108.8
C8 C7 C6 115.7(3)
C8 C7 Br5 109.5(3)
C6 C7 Br5 109.4(3)
C8 C7 H7A 107.3
C6 C7 H7A 107.3
Br5 C7 H7A 107.3
C7 C8 H8A 109.5
C7 C8 H8B 109.5
H8A C8 H8B 109.5
C7 C8 H8C 109.5
H8A C8 H8C 109.5
H8B C8 H8C 109.5
O2 C9 O1 122.6(4)
O2 C9 C10 125.1(4)
O1 C9 C10 112.3(3)
C11 C10 C14 108.5(3)
C11 C10 C9 127.1(3)
C14 C10 C9 123.7(4)
C11 C10 Fe1 70.2(2)
C14 C10 Fe1 69.6(2)
C9 C10 Fe1 118.4(3)
C12 C11 C10 107.1(3)
C12 C11 Fe1 70.4(2)
C10 C11 Fe1 68.4(2)
C12 C11 H11A 126.5
C10 C11 H11A 126.5
Fe1 C11 H11A 126.5
C11 C12 C13 108.7(4)
C11 C12 Fe1 69.2(2)
C13 C12 Fe1 69.7(2)
C11 C12 H12A 125.6
C13 C12 H12A 125.6
Fe1 C12 H12A 125.6
C14 C13 C12 108.4(4)
C14 C13 Fe1 68.6(2)
C12 C13 Fe1 69.7(2)
C14 C13 H13A 125.8
C12 C13 H13A 125.8
Fe1 C13 H13A 125.8
C13 C14 C10 107.2(4)
C13 C14 Fe1 70.9(2)
C10 C14 Fe1 68.8(2)
C13 C14 H14A 126.4
C10 C14 H14A 126.4
Fe1 C14 H14A 126.4
C16 C15 C19 108.0(4)
C16 C15 Fe1 69.7(2)
C19 C15 Fe1 69.4(2)
C16 C15 H15A 126.0
C19 C15 H15A 126.0
Fe1 C15 H15A 126.0
C17 C16 C15 108.1(4)
C17 C16 Fe1 69.2(2)
C15 C16 Fe1 69.8(2)
C17 C16 H16A 125.9
C15 C16 H16A 125.9
Fe1 C16 H16A 125.9
C16 C17 C18 108.6(4)
C16 C17 Fe1 70.3(2)
C18 C17 Fe1 69.9(2)
C16 C17 H17A 125.7
C18 C17 H17A 125.7
Fe1 C17 H17A 125.7
C17 C18 C19 107.8(4)
C17 C18 Fe1 69.3(2)
C19 C18 Fe1 69.7(2)
C17 C18 H18A 126.1
C19 C18 H18A 126.1
Fe1 C18 H18A 126.1
C18 C19 C15 107.5(4)
C18 C19 Fe1 69.4(2)
C15 C19 Fe1 69.7(2)
C18 C19 H19A 126.2
C15 C19 H19A 126.2
Fe1 C19 H19A 126.2

loop_
_geom_bond_atom_site_label_1
_geom_bond_atom_site_label_2
_geom_bond_distance
Br1 C2 1.951(4)
Br2 C3 1.961(4)
Br3 C4 1.959(4)
Br4 C6 1.953(4)
Br5 C7 1.971(4)
Fe1 C10 2.010(4)
Fe1 C14 2.021(4)
Fe1 C17 2.028(4)
Fe1 C11 2.035(4)
Fe1 C18 2.035(4)
Fe1 C19 2.039(4)
Fe1 C16 2.042(4)
Fe1 C15 2.044(4)
Fe1 C12 2.051(4)
Fe1 C13 2.051(4)
O1 C9 1.342(5)
O1 C1 1.443(4)
O2 C9 1.217(5)
O3 C5 1.417(4)
O3 H3O 0.8400
C1 C2 1.508(5)
C1 H1A 0.9900
C1 H1B 0.9900
C2 C3 1.526(5)
C2 H2A 1.0000
C3 C4 1.523(5)
C3 H3A 1.0000
C4 C5 1.525(5)
C4 H4A 1.0000
C5 C6 1.538(5)
C5 H5A 1.0000
C6 C7 1.518(5)
C6 H6A 1.0000
C7 C8 1.510(6)
C7 H7A 1.0000
C8 H8A 0.9800
C8 H8B 0.9800
C8 H8C 0.9800
C9 C10 1.455(5)
C10 C11 1.430(5)
C10 C14 1.430(5)
C11 C12 1.411(6)
C11 H11A 1.0000
C12 C13 1.422(6)
C12 H12A 1.0000
C13 C14 1.412(6)
C13 H13A 1.0000
C14 H14A 1.0000
C15 C16 1.414(6)
C15 C19 1.427(6)
C15 H15A 1.0000
C16 C17 1.409(6)
C16 H16A 1.0000
C17 C18 1.416(6)
C17 H17A 1.0000
C18 C19 1.423(6)
C18 H18A 1.0000
C19 H19A 1.0000

loop_
_geom_hbond_atom_site_label_D
_geom_hbond_atom_site_label_H
_geom_hbond_atom_site_label_A
_geom_hbond_distance_DH
_geom_hbond_distance_HA
_geom_hbond_distance_DA
_geom_hbond_angle_DHA
_geom_hbond_site_symmetry_A
O3 H3O O2 0.84 1.89 2.712(4) 165.7 4_666

loop_
_geom_torsion_atom_site_label_1
_geom_torsion_atom_site_label_2
_geom_torsion_atom_site_label_3
_geom_torsion_atom_site_label_4
_geom_torsion
C9 O1 C1 C2 -177.4(3)
O1 C1 C2 C3 54.0(4)
O1 C1 C2 Br1 178.8(2)
C1 C2 C3 C4 178.6(3)
Br1 C2 C3 C4 56.8(4)
C1 C2 C3 Br2 53.0(4)
Br1 C2 C3 Br2 -68.8(3)
C2 C3 C4 C5 46.9(4)
Br2 C3 C4 C5 172.0(2)
C2 C3 C4 Br3 169.7(3)
Br2 C3 C4 Br3 -65.2(3)
C3 C4 C5 O3 44.4(4)
Br3 C4 C5 O3 -77.0(3)
C3 C4 C5 C6 172.3(3)
Br3 C4 C5 C6 50.9(4)
O3 C5 C6 C7 -56.3(4)
C4 C5 C6 C7 175.2(3)
O3 C5 C6 Br4 -179.0(2)
C4 C5 C6 Br4 52.5(4)
C5 C6 C7 C8 -56.9(4)
Br4 C6 C7 C8 63.9(4)
C5 C6 C7 Br5 178.9(2)
Br4 C6 C7 Br5 -60.3(3)
C1 O1 C9 O2 -6.2(5)
C1 O1 C9 C10 173.5(3)
O2 C9 C10 C11 171.6(4)
O1 C9 C10 C11 -8.2(5)
O2 C9 C10 C14 2.3(6)
O1 C9 C10 C14 -177.4(3)
O2 C9 C10 Fe1 85.7(4)
O1 C9 C10 Fe1 -94.0(3)
C14 C10 C11 C12 -0.7(4)
C9 C10 C11 C12 -171.3(4)
Fe1 C10 C11 C12 -60.0(3)
C14 C10 C11 Fe1 59.3(3)
C9 C10 C11 Fe1 -111.3(4)
C10 C11 C12 C13 0.1(4)
Fe1 C11 C12 C13 -58.7(3)
C10 C11 C12 Fe1 58.7(3)
C11 C12 C13 C14 0.6(4)
Fe1 C12 C13 C14 -57.7(3)
C11 C12 C13 Fe1 58.4(3)
C12 C13 C14 C10 -1.0(4)
Fe1 C13 C14 C10 -59.5(3)
C12 C13 C14 Fe1 58.4(3)
C11 C10 C14 C13 1.1(4)
C9 C10 C14 C13 172.0(3)
Fe1 C10 C14 C13 60.8(3)
C11 C10 C14 Fe1 -59.7(3)
C9 C10 C14 Fe1 111.3(3)
C19 C15 C16 C17 -0.1(4)
Fe1 C15 C16 C17 58.8(3)
C19 C15 C16 Fe1 -59.0(3)
C15 C16 C17 C18 0.4(4)
Fe1 C16 C17 C18 59.6(3)
C15 C16 C17 Fe1 -59.2(3)
C16 C17 C18 C19 -0.5(5)
Fe1 C17 C18 C19 59.3(3)
C16 C17 C18 Fe1 -59.9(3)
C17 C18 C19 C15 0.4(4)
Fe1 C18 C19 C15 59.5(3)
C17 C18 C19 Fe1 -59.1(3)
C16 C15 C19 C18 -0.2(4)
Fe1 C15 C19 C18 -59.3(3)
C16 C15 C19 Fe1 59.2(3)
